data_2239074
loop_
_publ_author_name
'Mohan, Nithya'
'Sreejith, S. S.'
'Sithambaresan, M.'
'Kurup, M. R. Prathapachandra'

_publ_section_title
;
 (+-)-<i>trans</i>-6,6'-Diethoxy-2,2'-[cyclohexane-1,2-diylbis(nitrilomethanylylidene)]diphenol
 monohydrate
;
_journal_coeditor_code FJ2654
_journal_issue 2
_journal_name_full 'Acta Crystallographica Section E'
_journal_page_first o182
_journal_page_last o183
_journal_paper_doi 10.1107/S1600536814000713
_journal_volume 70
_journal_year 2014
_chemical_formula_iupac 'C24 H30 N2 O4, H2 O'
_chemical_formula_moiety 'C24 H30 N2 O4, H2 O'
_chemical_formula_sum 'C24 H32 N2 O5'
_chemical_formula_weight 428.52
_chemical_name_systematic
'(+-)-<i>trans</i>-6,6'-Diethoxy-2,2'-[cyclohexane-1,2-diylbis(nitrilomethanylylidene)]diphenol monohydrate'
_space_group_IT_number 14
_symmetry_cell_setting monoclinic
_symmetry_space_group_name_Hall '-P 2ybc'
_symmetry_space_group_name_H-M 'P 1 21/c 1'
_atom_sites_solution_hydrogens geom
_atom_sites_solution_primary direct
_atom_sites_solution_secondary difmap
_audit_creation_method SHELXL-97
_cell_angle_alpha 90.00
_cell_angle_beta 111.144(8)
_cell_angle_gamma 90.00
_cell_formula_units_Z 4
_cell_length_a 9.8241(18)
_cell_length_b 11.6975(19)
_cell_length_c 21.881(4)
_cell_measurement_reflns_used 3026
_cell_measurement_temperature 293(2)
_cell_measurement_theta_max 23.505
_cell_measurement_theta_min 2.820
_cell_volume 2345.2(7)
_computing_cell_refinement 'APEX2 and SAINT (Bruker, 2004)'
_computing_data_collection 'APEX2 (Bruker, 2004)'
_computing_data_reduction 'SAINT and XPREP (Bruker, 2004)'
_computing_molecular_graphics 'ORTEP-3 for Windows (Farrugia, 2012) and <i>DIAMOND</i> (Brandenburg, 2010)'
_computing_publication_material 'SHELXL97 (Sheldrick, 2008) and publCIF (Westrip, 2010)'
_computing_structure_refinement 'SHELXL97 (Sheldrick, 2008)'
_computing_structure_solution 'SHELXS97 (Sheldrick, 2008)'
_diffrn_ambient_temperature 293(2)
_diffrn_detector_area_resol_mean 8.33
_diffrn_measured_fraction_theta_full 0.985
_diffrn_measured_fraction_theta_max 0.985
_diffrn_measurement_device_type 'Bruker APEXII CCD'
_diffrn_measurement_method '\w and \f scan'
_diffrn_radiation_monochromator graphite
_diffrn_radiation_source 'fine-focus sealed tube'
_diffrn_radiation_type MoK\a
_diffrn_radiation_wavelength 0.71073
_diffrn_reflns_av_R_equivalents 0.0480
_diffrn_reflns_av_sigmaI/netI 0.0697
_diffrn_reflns_limit_h_max 12
_diffrn_reflns_limit_h_min -12
_diffrn_reflns_limit_k_max 15
_diffrn_reflns_limit_k_min -15
_diffrn_reflns_limit_l_max 28
_diffrn_reflns_limit_l_min -28
_diffrn_reflns_number 16141
_diffrn_reflns_theta_full 28.03
_diffrn_reflns_theta_max 28.03
_diffrn_reflns_theta_min 2.39
_diffrn_standards_number 0
_exptl_absorpt_coefficient_mu 0.085
_exptl_absorpt_correction_T_max 0.980
_exptl_absorpt_correction_T_min 0.977
_exptl_absorpt_correction_type multi-scan
_exptl_absorpt_process_details '(SADABS; Bruker, 2004)'
_exptl_crystal_colour yellow
_exptl_crystal_density_diffrn 1.214
_exptl_crystal_density_method 'not measured'
_exptl_crystal_description block
_exptl_crystal_F_000 920
_exptl_crystal_size_max 0.40
_exptl_crystal_size_mid 0.20
_exptl_crystal_size_min 0.20
_refine_diff_density_max 0.236
_refine_diff_density_min -0.211
_refine_ls_extinction_coef 0.0022(8)
_refine_ls_extinction_expression Fc^*^=kFc[1+0.001xFc^2^\l^3^/sin(2\q)]^-1/4^
_refine_ls_extinction_method 'SHELXL97 (Sheldrick, 2008)'
_refine_ls_goodness_of_fit_ref 1.012
_refine_ls_hydrogen_treatment mixed
_refine_ls_matrix_type full
_refine_ls_number_parameters 299
_refine_ls_number_reflns 5586
_refine_ls_number_restraints 5
_refine_ls_restrained_S_all 1.012
_refine_ls_R_factor_all 0.1503
_refine_ls_R_factor_gt 0.0683
_refine_ls_shift/su_max 0.000
_refine_ls_shift/su_mean 0.000
_refine_ls_structure_factor_coef Fsqd
_refine_ls_weighting_details 'calc w=1/[\s^2^(Fo^2^)+(0.0561P)^2^+1.8063P] where P=(Fo^2^+2Fc^2^)/3'
_refine_ls_weighting_scheme calc
_refine_ls_wR_factor_gt 0.1504
_refine_ls_wR_factor_ref 0.1904
_reflns_number_gt 2701
_reflns_number_total 5586
_reflns_threshold_expression I>2sigma(I)
_cod_data_source_file fj2654sup1.cf
_cod_data_source_block I
_cod_original_sg_symbol_H-M 'P 21/c'
_cod_database_code 2239074
_cod_database_fobs_code 2239074

loop_
_symmetry_equiv_pos_as_xyz
'x, y, z'
'-x, y+1/2, -z+1/2'
'-x, -y, -z'
'x, -y-1/2, z-1/2'

loop_
_atom_site_type_symbol
_atom_site_label
_atom_site_fract_x
_atom_site_fract_y
_atom_site_fract_z
_atom_site_U_iso_or_equiv
_atom_site_adp_type
_atom_site_calc_flag
_atom_site_refinement_flags
_atom_site_occupancy
_atom_site_symmetry_multiplicity
O O1 0.7073(2) 0.08906(17) 0.34718(12) 0.0591(6) Uani d . 1 1
O O2 0.8516(2) 0.28131(19) 0.35839(14) 0.0629(7) Uani d D 1 1
O O3 0.7204(3) 0.4164(2) 0.18225(11) 0.0538(6) Uani d D 1 1
O O4 0.5589(2) 0.32967(18) 0.06864(10) 0.0547(6) Uani d . 1 1
N N1 0.8533(3) 0.5022(2) 0.35838(12) 0.0449(6) Uani d . 1 1
N N2 0.9286(3) 0.5466(2) 0.24970(12) 0.0466(6) Uani d . 1 1
C C1 0.4960(3) 0.3961(3) 0.34503(16) 0.0508(8) Uani d . 1 1
H H1 0.4499 0.4658 0.3442 0.061 Uiso calc R 1 1
C C2 0.4199(4) 0.2961(3) 0.34086(17) 0.0574(9) Uani d . 1 1
H H2 0.3232 0.2984 0.3380 0.069 Uiso calc R 1 1
C C3 0.4869(3) 0.1916(3) 0.34092(15) 0.0496(8) Uani d . 1 1
H H3 0.4339 0.1243 0.3369 0.060 Uiso calc R 1 1
C C4 0.6311(3) 0.1869(2) 0.34687(14) 0.0420(7) Uani d . 1 1
C C5 0.7104(3) 0.2888(2) 0.35266(14) 0.0400(7) Uani d . 1 1
C C6 0.6415(3) 0.3937(2) 0.35044(13) 0.0382(7) Uani d . 1 1
C C7 0.7186(3) 0.5000(2) 0.35060(14) 0.0424(7) Uani d . 1 1
H H7A 0.6677 0.5686 0.3448 0.051 Uiso calc R 1 1
C C8 0.9215(3) 0.6119(2) 0.35447(16) 0.0471(8) Uani d . 1 1
H H8 0.8450 0.6678 0.3328 0.056 Uiso calc R 1 1
C C9 1.0171(3) 0.5952(3) 0.31316(15) 0.0462(8) Uani d . 1 1
H H9 1.0533 0.6701 0.3058 0.055 Uiso calc R 1 1
C C10 1.1468(3) 0.5191(3) 0.34789(16) 0.0539(8) Uani d . 1 1
H H10A 1.2077 0.5135 0.3217 0.065 Uiso calc R 1 1
H H10B 1.1125 0.4430 0.3524 0.065 Uiso calc R 1 1
C C11 1.2369(4) 0.5653(3) 0.41526(18) 0.0676(10) Uani d . 1 1
H H11A 1.2790 0.6384 0.4106 0.081 Uiso calc R 1 1
H H11B 1.3162 0.5129 0.4369 0.081 Uiso calc R 1 1
C C12 1.1432(4) 0.5804(3) 0.45706(18) 0.0711(11) Uani d . 1 1
H H12A 1.1098 0.5063 0.4657 0.085 Uiso calc R 1 1
H H12B 1.2013 0.6145 0.4987 0.085 Uiso calc R 1 1
C C13 1.0126(4) 0.6560(3) 0.42242(18) 0.0642(10) Uani d . 1 1
H H13A 1.0466 0.7326 0.4185 0.077 Uiso calc R 1 1
H H13B 0.9517 0.6606 0.4487 0.077 Uiso calc R 1 1
C C14 0.9536(3) 0.5704(3) 0.19771(16) 0.0497(8) Uani d . 1 1
H H14 1.0277 0.6217 0.2002 0.060 Uiso calc R 1 1
C C15 0.8699(3) 0.5199(3) 0.13530(14) 0.0426(7) Uani d . 1 1
C C16 0.9044(4) 0.5437(3) 0.07977(17) 0.0597(9) Uani d . 1 1
H H16 0.9810 0.5929 0.0830 0.072 Uiso calc R 1 1
C C17 0.8259(4) 0.4948(3) 0.02104(17) 0.0640(10) Uani d . 1 1
H H17 0.8501 0.5100 -0.0155 0.077 Uiso calc R 1 1
C C18 0.7098(4) 0.4224(3) 0.01536(15) 0.0535(8) Uani d . 1 1
H H18 0.6567 0.3899 -0.0250 0.064 Uiso calc R 1 1
C C19 0.6726(3) 0.3985(2) 0.06895(15) 0.0419(7) Uani d . 1 1
C C20 0.7557(3) 0.4444(2) 0.13042(14) 0.0403(7) Uani d . 1 1
C C21 0.4662(4) 0.2842(3) 0.00700(16) 0.0575(9) Uani d . 1 1
H H21A 0.5221 0.2365 -0.0117 0.069 Uiso calc R 1 1
H H21B 0.4222 0.3458 -0.0235 0.069 Uiso calc R 1 1
C C22 0.3504(4) 0.2149(3) 0.0195(2) 0.0823(12) Uani d . 1 1
H H22A 0.2975 0.2627 0.0389 0.124 Uiso calc R 1 1
H H22B 0.3951 0.1532 0.0487 0.124 Uiso calc R 1 1
H H22C 0.2844 0.1846 -0.0212 0.124 Uiso calc R 1 1
C C23 0.7313(5) -0.1081(3) 0.3322(2) 0.0803(12) Uani d . 1 1
H H23A 0.8103 -0.1114 0.3737 0.120 Uiso calc R 1 1
H H23B 0.7691 -0.0918 0.2983 0.120 Uiso calc R 1 1
H H23C 0.6814 -0.1803 0.3234 0.120 Uiso calc R 1 1
C C24 0.6272(4) -0.0162(3) 0.33377(19) 0.0616(9) Uani d . 1 1
H H24A 0.5469 -0.0118 0.2920 0.074 Uiso calc R 1 1
H H24B 0.5878 -0.0319 0.3677 0.074 Uiso calc R 1 1
O O1W 0.5867(5) 0.1883(3) 0.1898(2) 0.1125(13) Uani d D 1 1
H H3' 0.786(3) 0.447(3) 0.2150(13) 0.108(17) Uiso d D 1 1
H H2' 0.890(4) 0.3467(17) 0.362(2) 0.091(14) Uiso d D 1 1
H H1A 0.635(10) 0.203(8) 0.2306(13) 0.32(6) Uiso d D 1 1
H H1B 0.573(11) 0.255(3) 0.172(4) 0.31(5) Uiso d D 1 1

loop_
_atom_site_aniso_label
_atom_site_aniso_U_11
_atom_site_aniso_U_22
_atom_site_aniso_U_33
_atom_site_aniso_U_12
_atom_site_aniso_U_13
_atom_site_aniso_U_23
O1 0.0575(15) 0.0360(12) 0.0902(17) 0.0028(11) 0.0343(13) -0.0022(11)
O2 0.0410(13) 0.0402(14) 0.118(2) 0.0047(11) 0.0407(14) -0.0023(14)
O3 0.0549(14) 0.0642(15) 0.0469(13) -0.0202(12) 0.0240(12) -0.0055(12)
O4 0.0559(14) 0.0564(14) 0.0502(13) -0.0196(11) 0.0172(11) -0.0078(11)
N1 0.0388(15) 0.0399(14) 0.0600(16) 0.0007(12) 0.0225(13) -0.0034(12)
N2 0.0411(15) 0.0477(15) 0.0517(16) -0.0072(12) 0.0175(13) -0.0053(12)
C1 0.0396(18) 0.0480(18) 0.071(2) 0.0099(15) 0.0274(17) 0.0086(16)
C2 0.0392(18) 0.062(2) 0.078(2) 0.0021(17) 0.0295(17) 0.0112(18)
C3 0.0453(19) 0.0455(18) 0.062(2) -0.0063(15) 0.0246(16) 0.0087(15)
C4 0.0448(18) 0.0382(16) 0.0466(17) 0.0036(14) 0.0207(14) 0.0044(13)
C5 0.0339(16) 0.0414(16) 0.0485(17) 0.0059(13) 0.0193(14) 0.0030(14)
C6 0.0351(16) 0.0401(16) 0.0422(16) 0.0070(13) 0.0173(13) 0.0034(13)
C7 0.0432(18) 0.0379(16) 0.0493(18) 0.0074(14) 0.0204(15) -0.0012(14)
C8 0.0428(18) 0.0366(16) 0.063(2) -0.0031(14) 0.0207(16) -0.0086(15)
C9 0.0417(18) 0.0417(17) 0.0575(19) -0.0112(14) 0.0206(15) -0.0078(15)
C10 0.0363(18) 0.060(2) 0.068(2) -0.0026(16) 0.0219(16) -0.0094(17)
C11 0.045(2) 0.079(3) 0.071(2) -0.0057(19) 0.0107(18) 0.000(2)
C12 0.069(3) 0.080(3) 0.060(2) -0.015(2) 0.017(2) -0.009(2)
C13 0.071(2) 0.056(2) 0.074(2) -0.0132(19) 0.036(2) -0.0205(19)
C14 0.0391(18) 0.0450(18) 0.068(2) -0.0075(14) 0.0234(16) 0.0032(16)
C15 0.0343(16) 0.0479(17) 0.0481(18) -0.0030(14) 0.0178(14) -0.0008(14)
C16 0.051(2) 0.073(2) 0.062(2) -0.0134(18) 0.0286(18) 0.0062(18)
C17 0.061(2) 0.086(3) 0.054(2) -0.009(2) 0.0308(19) 0.005(2)
C18 0.053(2) 0.064(2) 0.0451(18) 0.0004(17) 0.0188(16) -0.0038(16)
C19 0.0383(17) 0.0400(16) 0.0498(18) 0.0002(14) 0.0187(14) -0.0014(14)
C20 0.0406(17) 0.0381(16) 0.0467(17) 0.0015(13) 0.0209(14) 0.0029(13)
C21 0.059(2) 0.053(2) 0.056(2) -0.0073(17) 0.0149(17) -0.0087(17)
C22 0.080(3) 0.074(3) 0.086(3) -0.036(2) 0.020(2) -0.016(2)
C23 0.098(3) 0.047(2) 0.101(3) 0.008(2) 0.042(3) -0.010(2)
C24 0.068(2) 0.0397(18) 0.078(2) -0.0062(17) 0.028(2) -0.0051(17)
O1W 0.177(4) 0.085(2) 0.090(2) -0.048(2) 0.066(3) -0.0119(18)

loop_
_atom_type_symbol
_atom_type_description
_atom_type_scat_dispersion_real
_atom_type_scat_dispersion_imag
_atom_type_scat_source
C C 0.0033 0.0016 'International Tables Vol C Tables 4.2.6.8 and 6.1.1.4'
H H 0.0000 0.0000 'International Tables Vol C Tables 4.2.6.8 and 6.1.1.4'
N N 0.0061 0.0033 'International Tables Vol C Tables 4.2.6.8 and 6.1.1.4'
O O 0.0106 0.0060 'International Tables Vol C Tables 4.2.6.8 and 6.1.1.4'

loop_
_geom_angle_atom_site_label_1
_geom_angle_atom_site_label_2
_geom_angle_atom_site_label_3
_geom_angle
C4 O1 C24 117.3(2)
C5 O2 H2' 111(3)
C20 O3 H3' 105(3)
C19 O4 C21 117.5(2)
C7 N1 C8 119.0(2)
C14 N2 C9 121.5(3)
C2 C1 C6 120.5(3)
C2 C1 H1 119.8
C6 C1 H1 119.8
C1 C2 C3 120.2(3)
C1 C2 H2 119.9
C3 C2 H2 119.9
C4 C3 C2 120.4(3)
C4 C3 H3 119.8
C2 C3 H3 119.8
O1 C4 C3 125.2(3)
O1 C4 C5 115.2(2)
C3 C4 C5 119.6(3)
O2 C5 C6 122.0(3)
O2 C5 C4 118.1(2)
C6 C5 C4 119.8(2)
C1 C6 C5 119.4(3)
C1 C6 C7 120.1(3)
C5 C6 C7 120.4(2)
N1 C7 C6 122.2(3)
N1 C7 H7A 118.9
C6 C7 H7A 118.9
N1 C8 C13 111.1(3)
N1 C8 C9 108.2(2)
C13 C8 C9 110.5(3)
N1 C8 H8 109.0
C13 C8 H8 109.0
C9 C8 H8 109.0
N2 C9 C10 110.7(2)
N2 C9 C8 109.2(2)
C10 C9 C8 111.3(3)
N2 C9 H9 108.6
C10 C9 H9 108.6
C8 C9 H9 108.6
C9 C10 C11 111.6(3)
C9 C10 H10A 109.3
C11 C10 H10A 109.3
C9 C10 H10B 109.3
C11 C10 H10B 109.3
H10A C10 H10B 108.0
C10 C11 C12 110.9(3)
C10 C11 H11A 109.5
C12 C11 H11A 109.5
C10 C11 H11B 109.5
C12 C11 H11B 109.5
H11A C11 H11B 108.0
C13 C12 C11 110.6(3)
C13 C12 H12A 109.5
C11 C12 H12A 109.5
C13 C12 H12B 109.5
C11 C12 H12B 109.5
H12A C12 H12B 108.1
C12 C13 C8 112.6(3)
C12 C13 H13A 109.1
C8 C13 H13A 109.1
C12 C13 H13B 109.1
C8 C13 H13B 109.1
H13A C13 H13B 107.8
N2 C14 C15 121.8(3)
N2 C14 H14 119.1
C15 C14 H14 119.1
C20 C15 C16 119.7(3)
C20 C15 C14 119.8(3)
C16 C15 C14 120.4(3)
C17 C16 C15 120.2(3)
C17 C16 H16 119.9
C15 C16 H16 119.9
C16 C17 C18 120.5(3)
C16 C17 H17 119.8
C18 C17 H17 119.8
C19 C18 C17 120.6(3)
C19 C18 H18 119.7
C17 C18 H18 119.7
O4 C19 C18 125.4(3)
O4 C19 C20 114.8(2)
C18 C19 C20 119.8(3)
O3 C20 C15 122.3(3)
O3 C20 C19 118.6(3)
C15 C20 C19 119.1(3)
O4 C21 C22 107.2(3)
O4 C21 H21A 110.3
C22 C21 H21A 110.3
O4 C21 H21B 110.3
C22 C21 H21B 110.3
H21A C21 H21B 108.5
C21 C22 H22A 109.5
C21 C22 H22B 109.5
H22A C22 H22B 109.5
C21 C22 H22C 109.5
H22A C22 H22C 109.5
H22B C22 H22C 109.5
C24 C23 H23A 109.5
C24 C23 H23B 109.5
H23A C23 H23B 109.5
C24 C23 H23C 109.5
H23A C23 H23C 109.5
H23B C23 H23C 109.5
O1 C24 C23 107.1(3)
O1 C24 H24A 110.3
C23 C24 H24A 110.3
O1 C24 H24B 110.3
C23 C24 H24B 110.3
H24A C24 H24B 108.6
H1A O1W H1B 103(2)

loop_
_geom_bond_atom_site_label_1
_geom_bond_atom_site_label_2
_geom_bond_distance
O1 C4 1.366(3)
O1 C24 1.433(4)
O2 C5 1.350(3)
O2 H2' 0.846(10)
O3 C20 1.341(3)
O3 H3' 0.850(10)
O4 C19 1.375(3)
O4 C21 1.430(4)
N1 C7 1.272(3)
N1 C8 1.465(4)
N2 C14 1.278(4)
N2 C9 1.461(4)
C1 C2 1.373(4)
C1 C6 1.392(4)
C1 H1 0.9300
C2 C3 1.388(4)
C2 H2 0.9300
C3 C4 1.377(4)
C3 H3 0.9300
C4 C5 1.405(4)
C5 C6 1.394(4)
C6 C7 1.455(4)
C7 H7A 0.9300
C8 C13 1.522(5)
C8 C9 1.533(4)
C8 H8 0.9800
C9 C10 1.514(4)
C9 H9 0.9800
C10 C11 1.519(4)
C10 H10A 0.9700
C10 H10B 0.9700
C11 C12 1.524(5)
C11 H11A 0.9700
C11 H11B 0.9700
C12 C13 1.517(5)
C12 H12A 0.9700
C12 H12B 0.9700
C13 H13A 0.9700
C13 H13B 0.9700
C14 C15 1.442(4)
C14 H14 0.9300
C15 C20 1.401(4)
C15 C16 1.402(4)
C16 C17 1.363(5)
C16 H16 0.9300
C17 C18 1.389(5)
C17 H17 0.9300
C18 C19 1.377(4)
C18 H18 0.9300
C19 C20 1.404(4)
C21 C22 1.501(5)
C21 H21A 0.9700
C21 H21B 0.9700
C22 H22A 0.9600
C22 H22B 0.9600
C22 H22C 0.9600
C23 C24 1.493(5)
C23 H23A 0.9600
C23 H23B 0.9600
C23 H23C 0.9600
C24 H24A 0.9700
C24 H24B 0.9700
O1W H1A 0.864(10)
O1W H1B 0.866(10)

loop_
_geom_hbond_atom_site_label_D
_geom_hbond_atom_site_label_H
_geom_hbond_atom_site_label_A
_geom_hbond_distance_DH
_geom_hbond_distance_HA
_geom_hbond_distance_DA
_geom_hbond_angle_DHA
O3 H3' N2 0.850(3) 1.77(3) 2.550(4) 152(3)
O2 H2' N1 0.840(3) 1.85(2) 2.584(3) 144(4)
O1W H1B O3 0.86(5) 2.34(7) 3.005(5) 134(8)
O1W H1B O4 0.86(5) 2.38(8) 3.052(5) 135(6)
C21 H21B Cg 0.9700 2.92 3.810(4) 153

loop_
_geom_torsion_atom_site_label_1
_geom_torsion_atom_site_label_2
_geom_torsion_atom_site_label_3
_geom_torsion_atom_site_label_4
_geom_torsion
C6 C1 C2 C3 -1.1(5)
C1 C2 C3 C4 1.7(5)
C24 O1 C4 C3 6.5(4)
C24 O1 C4 C5 -172.9(3)
C2 C3 C4 O1 -179.7(3)
C2 C3 C4 C5 -0.2(5)
O1 C4 C5 O2 -0.5(4)
C3 C4 C5 O2 -180.0(3)
O1 C4 C5 C6 177.6(3)
C3 C4 C5 C6 -1.9(4)
C2 C1 C6 C5 -1.0(5)
C2 C1 C6 C7 176.1(3)
O2 C5 C6 C1 -179.5(3)
C4 C5 C6 C1 2.5(4)
O2 C5 C6 C7 3.5(4)
C4 C5 C6 C7 -174.6(3)
C8 N1 C7 C6 176.8(3)
C1 C6 C7 N1 176.8(3)
C5 C6 C7 N1 -6.2(4)
C7 N1 C8 C13 102.7(3)
C7 N1 C8 C9 -135.8(3)
C14 N2 C9 C10 -89.5(3)
C14 N2 C9 C8 147.7(3)
N1 C8 C9 N2 54.9(3)
C13 C8 C9 N2 176.7(3)
N1 C8 C9 C10 -67.5(3)
C13 C8 C9 C10 54.3(3)
N2 C9 C10 C11 -177.6(3)
C8 C9 C10 C11 -56.0(3)
C9 C10 C11 C12 56.5(4)
C10 C11 C12 C13 -55.5(4)
C11 C12 C13 C8 55.4(4)
N1 C8 C13 C12 65.6(3)
C9 C8 C13 C12 -54.6(4)
C9 N2 C14 C15 177.9(3)
N2 C14 C15 C20 1.4(5)
N2 C14 C15 C16 -177.0(3)
C20 C15 C16 C17 0.9(5)
C14 C15 C16 C17 179.3(3)
C15 C16 C17 C18 0.9(6)
C16 C17 C18 C19 -0.3(5)
C21 O4 C19 C18 -3.8(4)
C21 O4 C19 C20 177.3(3)
C17 C18 C19 O4 179.0(3)
C17 C18 C19 C20 -2.2(5)
C16 C15 C20 O3 178.3(3)
C14 C15 C20 O3 -0.1(4)
C16 C15 C20 C19 -3.3(4)
C14 C15 C20 C19 178.2(3)
O4 C19 C20 O3 1.4(4)
C18 C19 C20 O3 -177.6(3)
O4 C19 C20 C15 -177.1(2)
C18 C19 C20 C15 4.0(4)
C19 O4 C21 C22 -178.9(3)
C4 O1 C24 C23 176.0(3)
